data_1100668
loop_
_publ_author_name
'Haramura, Masayuki'
'Tanaka, Akito'
'Akimoto, Toshio'
'Hirayama, Noriaki'

_publ_section_title
;
 Crystal Structure of Clobetasol Propionate
;
_journal_name_full
;
 Analytical Sciences: X-ray Structure Analysis Online
;
_journal_page_first x37
_journal_page_last x38
_journal_paper_doi 10.2116/analscix.19.x37
_journal_volume 19
_journal_year 2003
_chemical_formula_moiety 'C25 H32 Cl F O5'
_chemical_formula_sum 'C25 H32 Cl F O5'
_chemical_formula_weight 466.98
_space_group_IT_number 4
_space_group_name_Hall 'P 2yb'
_space_group_name_H-M_alt 'P 1 21 1'
_symmetry_cell_setting monoclinic
_symmetry_Int_Tables_number 4
_symmetry_space_group_name_Hall 'P 2yb'
_symmetry_space_group_name_H-M 'P 1 21 1'
_cell_angle_alpha 90
_cell_angle_beta 95.739(2)
_cell_angle_gamma 90
_cell_formula_units_Z 2
_cell_length_a 7.6961(3)
_cell_length_b 14.6036(5)
_cell_length_c 10.4355(5)
_cell_measurement_reflns_used 3852
_cell_measurement_temperature 293.1
_cell_measurement_theta_max 66.9
_cell_measurement_theta_min 9.1
_cell_volume 1166.98(8)
_diffrn_detector_area_resol_mean 10.00
_diffrn_measured_fraction_theta_full 0.9347
_diffrn_measured_fraction_theta_max 0.9347
_diffrn_measurement_device_type 'Rigaku RAXIS-RAPID'
_diffrn_measurement_method \w
_diffrn_radiation_type 'Cu K\a'
_diffrn_radiation_wavelength 1.5419
_diffrn_reflns_av_R_equivalents 0.042
_diffrn_reflns_limit_h_max 9
_diffrn_reflns_limit_h_min -9
_diffrn_reflns_limit_k_max 15
_diffrn_reflns_limit_k_min -15
_diffrn_reflns_limit_l_max 12
_diffrn_reflns_limit_l_min -12
_diffrn_reflns_number 13150
_diffrn_reflns_theta_full 68.15
_diffrn_reflns_theta_max 68.15
_exptl_absorpt_coefficient_mu 1.806
_exptl_absorpt_correction_T_max 0.791
_exptl_absorpt_correction_T_min 0.535
_exptl_absorpt_correction_type multi-scan
_exptl_absorpt_process_details
;
    Higashi, T. (1995). Program for Absorption Correction.
    Rigaku Corporation, Tokyo, Japan.
;
_exptl_crystal_colour colorless
_exptl_crystal_density_diffrn 1.329
_exptl_crystal_density_method 'not measured'
_exptl_crystal_description prism
_exptl_crystal_F_000 496.00
_exptl_crystal_size_max 0.26
_exptl_crystal_size_mid 0.22
_exptl_crystal_size_min 0.13
_refine_diff_density_max 0.33
_refine_diff_density_min -0.26
_refine_ls_abs_structure_details 'Flack, H. D. (1983), Acta Cryst. A39, 876-881.  1732 Friedel Pairs'
_refine_ls_abs_structure_Flack 0.01(2)
_refine_ls_extinction_coef 127(8)
_refine_ls_extinction_method 'Larson (1970) Crystallographic Computing eq. 22'
_refine_ls_goodness_of_fit_ref 0.985
_refine_ls_hydrogen_treatment mixed
_refine_ls_number_parameters 353
_refine_ls_number_reflns 3024
_refine_ls_R_factor_gt 0.0380
_refine_ls_shift/su_max 0.0000
_refine_ls_structure_factor_coef Fsqd
_refine_ls_weighting_details 'w = 1/[0.0011Fo^2^ + 1.0000\s(Fo^2^)]/(4Fo^2^)'
_refine_ls_weighting_scheme calc
_refine_ls_wR_factor_ref 0.0910
_reflns_number_gt 3005
_reflns_number_total 3818
_reflns_threshold_expression F^2^>2.0\s(F^2^)
_cod_original_formula_sum 'C25 H32 Cl F O5 '
_cod_database_code 1100668

loop_
_symmetry_equiv_pos_as_xyz
x,y,z
-x,y+1/2,-z

loop_
_atom_site_label
_atom_site_type_symbol
_atom_site_fract_x
_atom_site_fract_y
_atom_site_fract_z
_atom_site_U_iso_or_equiv
_atom_site_adp_type
_atom_site_occupancy
_atom_site_symmetry_multiplicity
_atom_site_calc_flag
_atom_site_refinement_flags
_atom_site_disorder_assembly
_atom_site_disorder_group
Cl(22) Cl 0.2346(2) -0.0883(1) -0.5901(1) 0.1111(5) Uani 1.00 1 d . . .
F(9) F -0.1850(2) -0.5253(1) -0.7459(1) 0.0444(5) Uani 1.00 1 d . . .
O(3) O -0.2906(3) -0.7697(2) -1.0474(3) 0.0656(8) Uani 1.00 1 d . . .
O(11) O -0.0471(4) -0.3359(2) -0.9218(2) 0.0606(7) Uani 1.00 1 d . . .
O(20) O -0.1133(4) -0.1009(2) -0.4840(3) 0.0844(9) Uani 1.00 1 d . . .
O(24) O -0.0035(3) -0.3327(2) -0.4285(2) 0.0600(6) Uani 1.00 1 d . . .
O(25) O 0.0114(4) -0.2519(2) -0.2450(3) 0.098(1) Uani 1.00 1 d . . .
C(1) C -0.1326(4) -0.5423(2) -1.0070(3) 0.0461(9) Uani 1.00 1 d . . .
C(2) C -0.1350(4) -0.6307(2) -1.0343(3) 0.051(1) Uani 1.00 1 d . . .
C(3) C -0.2867(4) -0.6869(2) -1.0201(3) 0.0494(9) Uani 1.00 1 d . . .
C(4) C -0.4363(4) -0.6416(2) -0.9727(3) 0.0486(9) Uani 1.00 1 d . . .
C(5) C -0.4368(4) -0.5527(2) -0.9427(3) 0.0431(8) Uani 1.00 1 d . . .
C(6) C -0.5885(4) -0.5068(2) -0.8880(3) 0.0514(9) Uani 1.00 1 d . . .
C(7) C -0.5290(4) -0.4604(2) -0.7604(3) 0.0472(9) Uani 1.00 1 d . . .
C(8) C -0.3719(4) -0.3975(2) -0.7679(3) 0.0391(8) Uani 1.00 1 d . . .
C(9) C -0.2228(3) -0.4485(2) -0.8263(3) 0.0344(7) Uani 1.00 1 d . . .
C(10) C -0.2822(4) -0.4908(2) -0.9608(3) 0.0394(8) Uani 1.00 1 d . . .
C(11) C -0.0453(4) -0.3970(2) -0.8176(3) 0.0440(9) Uani 1.00 1 d . . .
C(12) C 0.0019(4) -0.3513(2) -0.6872(3) 0.0454(9) Uani 1.00 1 d . . .
C(13) C -0.1484(4) -0.2961(2) -0.6385(3) 0.0417(8) Uani 1.00 1 d . . .
C(14) C -0.3043(4) -0.3605(2) -0.6359(3) 0.0413(8) Uani 1.00 1 d . . .
C(15) C -0.4275(4) -0.3097(2) -0.5557(3) 0.057(1) Uani 1.00 1 d . . .
C(16) C -0.3041(5) -0.2757(3) -0.4406(3) 0.068(1) Uani 1.00 1 d . . .
C(17) C -0.1197(4) -0.2647(2) -0.4924(3) 0.0501(9) Uani 1.00 1 d . . .
C(18) C -0.1940(6) -0.2125(2) -0.7223(4) 0.054(1) Uani 1.00 1 d . . .
C(19) C -0.3422(6) -0.4186(3) -1.0657(3) 0.057(1) Uani 1.00 1 d . . .
C(20) C -0.0321(5) -0.1702(3) -0.4826(3) 0.060(1) Uani 1.00 1 d . . .
C(21) C 0.1652(5) -0.1691(3) -0.4801(4) 0.068(1) Uani 1.00 1 d . . .
C(23) C -0.3772(7) -0.1968(5) -0.3670(6) 0.100(2) Uani 1.00 1 d . . .
C(25) C 0.0464(5) -0.3207(4) -0.3019(3) 0.077(1) Uani 1.00 1 d . . .
C(26) C 0.1413(8) -0.4026(4) -0.2451(4) 0.112(2) Uani 1.00 1 d . . .
C(27) C 0.2737(9) -0.4400(4) -0.3168(6) 0.130(2) Uani 1.00 1 d . . .
H(10) H -0.400(5) -0.145(3) -0.429(4) 0.07(1) Uiso 1.00 1 c . . .
H(11) H -0.480(6) -0.225(3) -0.326(4) 0.09(1) Uiso 1.00 1 c . . .
H(12) H -0.281(7) -0.173(3) -0.312(5) 0.11(2) Uiso 1.00 1 c . . .
H(18) H -0.222(6) -0.385(3) -1.089(4) 0.10(1) Uiso 1.00 1 c . . .
H(19) H -0.430(5) -0.375(3) -1.036(3) 0.07(1) Uiso 1.00 1 c . . .
H(20) H -0.377(4) -0.454(2) -1.146(3) 0.053(9) Uiso 1.00 1 c . . .
H(21) H -0.230(5) -0.228(3) -0.813(4) 0.08(1) Uiso 1.00 1 c . . .
H(22) H -0.282(5) -0.179(2) -0.695(3) 0.05(1) Uiso 1.00 1 c . . .
H(23) H -0.088(4) -0.174(2) -0.727(3) 0.046(8) Uiso 1.00 1 c . . .
H(26) H 0.047(6) -0.318(3) -0.922(4) 0.07(1) Uiso 1.00 1 c . . .
H(1) H -0.0341(4) -0.6578(2) -1.0638(3) 0.062(1) Uiso 1.00 1 c . . .
H(2) H -0.0290(4) -0.5091(2) -1.0177(3) 0.056(1) Uiso 1.00 1 c . . .
H(3) H -0.5383(4) -0.6766(2) -0.9633(3) 0.059(1) Uiso 1.00 1 c . . .
H(4) H -0.6362(4) -0.4621(2) -0.9475(3) 0.062(1) Uiso 1.00 1 c . . .
H(5) H -0.6750(4) -0.5513(2) -0.8747(3) 0.062(1) Uiso 1.00 1 c . . .
H(6) H -0.6231(4) -0.4249(2) -0.7349(3) 0.057(1) Uiso 1.00 1 c . . .
H(7) H -0.4989(4) -0.5063(2) -0.6977(3) 0.057(1) Uiso 1.00 1 c . . .
H(8) H -0.4829(4) -0.2601(2) -0.6025(3) 0.069(1) Uiso 1.00 1 c . . .
H(9) H -0.5138(4) -0.3498(2) -0.5283(3) 0.070(1) Uiso 1.00 1 c . . .
H(13) H 0.0371(4) -0.3972(2) -0.6256(3) 0.055(1) Uiso 1.00 1 c . . .
H(14) H 0.0966(4) -0.3107(2) -0.6956(3) 0.054(1) Uiso 1.00 1 c . . .
H(15) H 0.2039(5) -0.2282(3) -0.5026(4) 0.081(2) Uiso 1.00 1 c . . .
H(16) H 0.2147(5) -0.1539(3) -0.3957(4) 0.081(2) Uiso 1.00 1 c . . .
H(17) H 0.1918(8) -0.3881(4) -0.1608(4) 0.134(2) Uiso 1.00 1 c . . .
H(24) H 0.0571(8) -0.4497(4) -0.2406(4) 0.134(2) Uiso 1.00 1 c . . .
H(25) H 0.3224(9) -0.4935(4) -0.2757(6) 0.151(3) Uiso 1.00 1 c . . .
H(27) H 0.2266(9) -0.4546(4) -0.4019(6) 0.151(3) Uiso 1.00 1 c . . .
H(28) H 0.3621(9) -0.3948(4) -0.3197(6) 0.152(3) Uiso 1.00 1 c . . .
H(29) H -0.2921(5) -0.3253(3) -0.3814(3) 0.082(2) Uiso 1.00 1 c . . .
H(30) H -0.2632(4) -0.4120(2) -0.5863(3) 0.050(1) Uiso 1.00 1 c . . .
H(31) H -0.4068(4) -0.3472(2) -0.8221(3) 0.047(1) Uiso 1.00 1 c . . .
H(32) H 0.0421(4) -0.4416(2) -0.8281(3) 0.053(1) Uiso 1.00 1 c . . .

loop_
_atom_type_symbol
_atom_type_description
_atom_type_scat_dispersion_real
_atom_type_scat_dispersion_imag
_atom_type_scat_source
C C 0.018 0.009
;
International Tables for Crystallography
(1992, Vol. C, Tables 4.2.6.8 and 6.1.1.4)
;
H H 0.000 0.000
;
International Tables for Crystallography
(1992, Vol. C, Table 6.1.1.4)
;
Cl Cl 0.364 0.702
;
International Tables for Crystallography
(1992, Vol. C, Tables 4.2.6.8 and 6.1.1.4)
;
F F 0.073 0.053
;
International Tables for Crystallography
(1992, Vol. C, Tables 4.2.6.8 and 6.1.1.4)
;
O O 0.049 0.032
;
International Tables for Crystallography
(1992, Vol. C, Tables 4.2.6.8 and 6.1.1.4)
;
